data_7117456
loop_
_publ_author_name
'Garc\'ia-Gonz\'alez, Ma Carmen'
'Hern\'andez-V\'azquez, Eduardo'
'Gordillo-Cruz, Ra\'ul E'
'Miranda, Luis D.'

_publ_section_title
;
 Ugi-derived dehydroalanines as a pivotal template in the diversity
 oriented synthesis of aza-polyheterocycles.
;
_journal_issue 58
_journal_name_full 'Chemical communications (Cambridge, England)'
_journal_page_first 11669
_journal_page_last 11672
_journal_paper_doi 10.1039/c5cc02927a
_journal_volume 51
_journal_year 2015
_chemical_formula_moiety 'C18 H22 N2 O2'
_chemical_formula_sum 'C18 H22 N2 O2'
_chemical_formula_weight 298.38
_chemical_melting_point 209.0(10)
_chemical_name_systematic
;2-Methylene-6-oxo-1,2,3,4-tetrahydro-6H-pyrido
[2,1-a]isoindole-10b-carboxylic acid tert-butylamide

;
_space_group_IT_number 14
_symmetry_cell_setting monoclinic
_symmetry_space_group_name_Hall '-P 2ybc'
_symmetry_space_group_name_H-M 'P 1 21/c 1'
_atom_sites_solution_hydrogens geom
_atom_sites_solution_primary direct
_atom_sites_solution_secondary difmap
_audit_creation_method SHELXL-97
_audit_update_record
;
2012-11-21 deposited with the CCDC.
2015-06-09 downloaded from the CCDC.
;
_cell_angle_alpha 90.00
_cell_angle_beta 95.325(2)
_cell_angle_gamma 90.00
_cell_formula_units_Z 4
_cell_length_a 9.1496(13)
_cell_length_b 9.3085(13)
_cell_length_c 19.945(3)
_cell_measurement_reflns_used 3292
_cell_measurement_temperature 298(2)
_cell_measurement_theta_max 24.70
_cell_measurement_theta_min 2.42
_cell_volume 1691.4(4)
_computing_cell_refinement 'SMART V 5.625 (Bruker, 1999)'
_computing_data_collection 'SMART V 5.625 (Bruker, 1999)'
_computing_data_reduction 'SAINT V 6.23A (Bruker, 1999)'
_computing_molecular_graphics 'SHELXTL (Sheldrick, 2008)'
_computing_publication_material 'SHELXTL (Sheldrick, 2008)'
_computing_structure_refinement 'SHELXL-97 (Sheldrick, 2008)'
_computing_structure_solution 'SHELXS-97 (Sheldrick, 2008)'
_diffrn_ambient_temperature 298(2)
_diffrn_detector_area_resol_mean 0.83
_diffrn_measured_fraction_theta_full 0.999
_diffrn_measured_fraction_theta_max 0.999
_diffrn_measurement_device_type 'Bruker Smart APEX AXS CCD area detector'
_diffrn_measurement_method 'omega scans'
_diffrn_radiation_monochromator graphite
_diffrn_radiation_source 'fine-focus sealed tube'
_diffrn_radiation_type MoK\a
_diffrn_radiation_wavelength 0.71073
_diffrn_reflns_av_R_equivalents 0.0645
_diffrn_reflns_av_sigmaI/netI 0.0588
_diffrn_reflns_limit_h_max 11
_diffrn_reflns_limit_h_min -10
_diffrn_reflns_limit_k_max 11
_diffrn_reflns_limit_k_min -11
_diffrn_reflns_limit_l_max 24
_diffrn_reflns_limit_l_min -23
_diffrn_reflns_number 13090
_diffrn_reflns_theta_full 25.35
_diffrn_reflns_theta_max 25.35
_diffrn_reflns_theta_min 2.05
_exptl_absorpt_coefficient_mu 0.077
_exptl_absorpt_correction_type none
_exptl_crystal_colour Colorless
_exptl_crystal_density_diffrn 1.172
_exptl_crystal_density_method 'not measured'
_exptl_crystal_description Prism
_exptl_crystal_F_000 640
_exptl_crystal_size_max 0.36
_exptl_crystal_size_mid 0.22
_exptl_crystal_size_min 0.15
_refine_diff_density_max 0.179
_refine_diff_density_min -0.138
_refine_diff_density_rms 0.033
_refine_ls_extinction_method none
_refine_ls_goodness_of_fit_ref 0.943
_refine_ls_hydrogen_treatment mixed
_refine_ls_matrix_type full
_refine_ls_number_parameters 222
_refine_ls_number_reflns 3088
_refine_ls_number_restraints 70
_refine_ls_restrained_S_all 0.972
_refine_ls_R_factor_all 0.1136
_refine_ls_R_factor_gt 0.0540
_refine_ls_shift/su_max 0.000
_refine_ls_shift/su_mean 0.000
_refine_ls_structure_factor_coef Fsqd
_refine_ls_weighting_details 'calc w=1/[\s^2^(Fo^2^)+(0.0710P)^2^] where P=(Fo^2^+2Fc^2^)/3'
_refine_ls_weighting_scheme calc
_refine_ls_wR_factor_gt 0.1274
_refine_ls_wR_factor_ref 0.1462
_reflns_number_gt 1577
_reflns_number_total 3088
_reflns_threshold_expression >2sigma(I)
_cod_data_source_file c5cc02927a2.cif
_cod_data_source_block compound2
_cod_depositor_comments
;
The following automatic conversions were performed:

'_chemical_melting_point' value '208-210' was changed to '209.0(10)'
- the average value was taken and precision was estimated.

'_symmetry_cell_setting' value 'Monoclinic' changed to 'monoclinic'
according to
/usr/data/users/saulius/crontab/automatic-downloads/current/RSC/lib/dictionaries/cif_core.dic
dictionary named 'cif_core.dic' version 2.4.2 from 2011-04-26.

Automatic conversion script
Id: cif_fix_values 3271 2015-04-21 07:52:19Z andrius 
;
_cod_original_cell_volume 1691.3(4)
_cod_original_sg_symbol_H-M 'P 21/c'
_cod_database_code 7117456
_solved_by 'Simon Hernandez-Ortega'

loop_
_symmetry_equiv_pos_as_xyz
'x, y, z'
'-x, y+1/2, -z+1/2'
'-x, -y, -z'
'x, -y-1/2, z-1/2'

loop_
_atom_site_label
_atom_site_type_symbol
_atom_site_fract_x
_atom_site_fract_y
_atom_site_fract_z
_atom_site_U_iso_or_equiv
_atom_site_adp_type
_atom_site_occupancy
_atom_site_symmetry_multiplicity
_atom_site_calc_flag
_atom_site_refinement_flags
_atom_site_disorder_assembly
_atom_site_disorder_group
O1 O 0.38637(19) -0.1024(2) 0.52499(10) 0.0758(6) Uani 1 1 d . . .
O2 O 0.1758(2) 0.3824(2) 0.36630(10) 0.0865(7) Uani 1 1 d . B .
C1 C 0.3177(3) 0.0051(3) 0.50378(14) 0.0574(7) Uani 1 1 d . . .
N2 N 0.2891(2) 0.0402(2) 0.43864(10) 0.0553(6) Uani 1 1 d . B .
C3 C 0.1909(2) 0.1631(3) 0.42725(12) 0.0516(6) Uani 1 1 d . B .
C4 C 0.0851(3) 0.3140(3) 0.52221(16) 0.0800(9) Uani 1 1 d . . .
H4 H 0.0297 0.3738 0.4924 0.096 Uiso 1 1 calc R . .
C5 C 0.0840(4) 0.3317(4) 0.59048(19) 0.0909(10) Uani 1 1 d . . .
H5 H 0.0285 0.4050 0.6071 0.109 Uiso 1 1 calc R . .
C6 C 0.1645(4) 0.2419(4) 0.63445(16) 0.0848(10) Uani 1 1 d . . .
H6 H 0.1632 0.2557 0.6806 0.102 Uiso 1 1 calc R . .
C7 C 0.2465(3) 0.1326(3) 0.61151(14) 0.0712(8) Uani 1 1 d . . .
H7 H 0.2994 0.0711 0.6414 0.085 Uiso 1 1 calc R . .
C8 C 0.2486(3) 0.1158(3) 0.54300(12) 0.0548(7) Uani 1 1 d . . .
C9 C 0.1697(3) 0.2061(3) 0.49875(13) 0.0589(7) Uani 1 1 d . . .
C10 C 0.3215(3) -0.0493(3) 0.38312(14) 0.0753(8) Uani 1 1 d D . .
H10A H 0.3819 -0.1293 0.4003 0.090 Uiso 1 1 calc R A 1
H10B H 0.3780 0.0059 0.3533 0.090 Uiso 1 1 calc R A 1
C12 C 0.0876(9) 0.0176(11) 0.3287(3) 0.0780(19) Uani 0.677(9) 1 d PDU B 1
C11 C 0.1901(5) -0.1057(8) 0.3443(3) 0.0893(16) Uani 0.677(9) 1 d PDU B 1
H11A H 0.1436 -0.1779 0.3703 0.107 Uiso 0.677(9) 1 calc PR B 1
H11B H 0.2162 -0.1496 0.3030 0.107 Uiso 0.677(9) 1 calc PR B 1
C14 C 0.0201(9) 0.0407(10) 0.2648(3) 0.113(2) Uani 0.677(9) 1 d PDU B 1
H14A H 0.0379 -0.0214 0.2300 0.136 Uiso 0.677(9) 1 calc PR B 1
H14B H -0.0430 0.1183 0.2567 0.136 Uiso 0.677(9) 1 calc PR B 1
C12A C 0.071(2) 0.052(3) 0.3194(6) 0.086(3) Uani 0.323(9) 1 d PDU B 2
C11A C 0.2040(11) -0.0328(17) 0.3246(5) 0.0893(16) Uani 0.323(9) 1 d PDU B 2
H11C H 0.2566 -0.0015 0.2872 0.107 Uiso 0.323(9) 1 calc PR B 2
H11D H 0.1717 -0.1300 0.3138 0.107 Uiso 0.323(9) 1 calc PR B 2
C14A C -0.0412(16) 0.062(2) 0.2702(9) 0.115(5) Uiso 0.323(9) 1 d PDU B 2
H14C H -0.0401 0.0082 0.2311 0.138 Uiso 0.323(9) 1 calc PR B 2
H14D H -0.1194 0.1238 0.2757 0.138 Uiso 0.323(9) 1 calc PR B 2
C13 C 0.0491(3) 0.1127(3) 0.38719(14) 0.0781(9) Uani 1 1 d D . .
H13A H -0.0101 0.0589 0.4163 0.094 Uiso 1 1 calc R B 1
H13B H -0.0072 0.1952 0.3699 0.094 Uiso 1 1 calc R B 1
C15 C 0.2577(3) 0.2900(3) 0.39171(12) 0.0575(7) Uani 1 1 d . . .
N16 N 0.4033(2) 0.2937(2) 0.39269(10) 0.0589(6) Uani 1 1 d D B .
H16 H 0.455(2) 0.225(2) 0.4145(11) 0.071 Uiso 1 1 d D . .
C17 C 0.4889(3) 0.4051(3) 0.36210(14) 0.0676(8) Uani 1 1 d . . .
C18 C 0.6490(3) 0.3618(4) 0.3730(2) 0.1189(14) Uani 1 1 d . B .
H18A H 0.6792 0.3591 0.4204 0.178 Uiso 1 1 calc R . .
H18B H 0.7078 0.4304 0.3516 0.178 Uiso 1 1 calc R . .
H18C H 0.6615 0.2684 0.3538 0.178 Uiso 1 1 calc R . .
C19 C 0.4431(4) 0.4132(5) 0.28717(16) 0.1227(14) Uani 1 1 d . B .
H19A H 0.4576 0.3214 0.2669 0.184 Uiso 1 1 calc R . .
H19B H 0.5014 0.4842 0.2670 0.184 Uiso 1 1 calc R . .
H19C H 0.3414 0.4394 0.2801 0.184 Uiso 1 1 calc R . .
C20 C 0.4656(5) 0.5496(4) 0.3942(2) 0.1278(14) Uani 1 1 d . B .
H20A H 0.3630 0.5732 0.3890 0.192 Uiso 1 1 calc R . .
H20B H 0.5199 0.6218 0.3726 0.192 Uiso 1 1 calc R . .
H20C H 0.4990 0.5456 0.4412 0.192 Uiso 1 1 calc R . .

loop_
_atom_site_aniso_label
_atom_site_aniso_U_11
_atom_site_aniso_U_22
_atom_site_aniso_U_33
_atom_site_aniso_U_23
_atom_site_aniso_U_13
_atom_site_aniso_U_12
O1 0.0630(11) 0.0684(13) 0.0949(14) 0.0336(11) 0.0011(10) 0.0006(10)
O2 0.0684(12) 0.0914(15) 0.0975(15) 0.0453(12) -0.0034(11) 0.0134(11)
C1 0.0415(14) 0.0637(18) 0.0663(18) 0.0170(15) 0.0007(13) -0.0134(14)
N2 0.0544(12) 0.0584(13) 0.0521(13) 0.0050(11) -0.0008(10) -0.0077(11)
C3 0.0435(13) 0.0598(16) 0.0500(15) 0.0103(12) -0.0034(11) -0.0010(12)
C4 0.081(2) 0.082(2) 0.079(2) 0.0056(17) 0.0154(17) 0.0147(18)
C5 0.099(2) 0.087(2) 0.090(3) -0.002(2) 0.027(2) 0.000(2)
C6 0.089(2) 0.099(3) 0.069(2) -0.013(2) 0.0182(19) -0.026(2)
C7 0.0661(18) 0.086(2) 0.0609(19) 0.0084(16) 0.0005(15) -0.0225(17)
C8 0.0500(14) 0.0637(17) 0.0498(16) 0.0093(14) -0.0005(12) -0.0113(14)
C9 0.0501(14) 0.0643(17) 0.0618(17) 0.0079(15) 0.0023(13) -0.0073(14)
C10 0.091(2) 0.0669(18) 0.0684(19) -0.0052(16) 0.0069(16) -0.0031(17)
C12 0.074(3) 0.109(5) 0.048(3) 0.012(3) -0.011(2) -0.044(3)
C11 0.085(2) 0.109(4) 0.076(3) -0.011(3) 0.016(2) -0.046(2)
C14 0.132(5) 0.158(5) 0.046(3) 0.005(3) -0.015(3) -0.070(5)
C12A 0.077(5) 0.116(7) 0.061(6) 0.006(6) -0.010(5) -0.039(4)
C11A 0.085(2) 0.109(4) 0.076(3) -0.011(3) 0.016(2) -0.046(2)
C13 0.0576(17) 0.109(2) 0.0648(19) 0.0201(18) -0.0107(14) -0.0174(16)
C15 0.0537(16) 0.0649(18) 0.0519(16) 0.0131(13) -0.0056(12) 0.0006(15)
N16 0.0532(14) 0.0574(14) 0.0644(14) 0.0206(11) -0.0032(10) -0.0048(11)
C17 0.0679(18) 0.0651(19) 0.0699(18) 0.0222(15) 0.0066(14) -0.0124(15)
C18 0.066(2) 0.122(3) 0.169(4) 0.062(3) 0.014(2) -0.022(2)
C19 0.129(3) 0.163(4) 0.077(2) 0.041(2) 0.014(2) -0.027(3)
C20 0.155(3) 0.076(2) 0.159(4) -0.008(2) 0.056(3) -0.038(3)

loop_
_atom_type_symbol
_atom_type_description
_atom_type_scat_dispersion_real
_atom_type_scat_dispersion_imag
_atom_type_scat_source
C C 0.0033 0.0016 'International Tables Vol C Tables 4.2.6.8 and 6.1.1.4'
H H 0.0000 0.0000 'International Tables Vol C Tables 4.2.6.8 and 6.1.1.4'
N N 0.0061 0.0033 'International Tables Vol C Tables 4.2.6.8 and 6.1.1.4'
O O 0.0106 0.0060 'International Tables Vol C Tables 4.2.6.8 and 6.1.1.4'

loop_
_geom_angle_atom_site_label_1
_geom_angle_atom_site_label_2
_geom_angle_atom_site_label_3
_geom_angle
O1 C1 N2 125.2(3)
O1 C1 C8 128.0(2)
N2 C1 C8 106.8(2)
C1 N2 C10 124.6(2)
C1 N2 C3 113.8(2)
C10 N2 C3 120.2(2)
N2 C3 C9 101.06(19)
N2 C3 C13 108.7(2)
C9 C3 C13 113.4(2)
N2 C3 C15 114.17(19)
C9 C3 C15 108.9(2)
C13 C3 C15 110.4(2)
C5 C4 C9 118.7(3)
C5 C4 H4 120.6
C9 C4 H4 120.6
C4 C5 C6 120.5(3)
C4 C5 H5 119.8
C6 C5 H5 119.8
C7 C6 C5 121.1(3)
C7 C6 H6 119.4
C5 C6 H6 119.4
C6 C7 C8 118.3(3)
C6 C7 H7 120.8
C8 C7 H7 120.8
C9 C8 C7 120.9(3)
C9 C8 C1 108.2(2)
C7 C8 C1 130.8(3)
C8 C9 C4 120.4(3)
C8 C9 C3 109.8(2)
C4 C9 C3 129.8(2)
N2 C10 C11 113.3(3)
N2 C10 C11A 110.5(5)
N2 C10 H10A 108.9
C11 C10 H10A 108.9
C11A C10 H10A 133.5
N2 C10 H10B 108.9
C11 C10 H10B 108.9
C11A C10 H10B 81.7
H10A C10 H10B 107.7
C14 C12 C11 122.0(5)
C14 C12 C13 119.9(6)
C11 C12 C13 117.9(4)
C10 C11 C12 107.6(5)
C10 C11 H11A 110.2
C12 C11 H11A 110.2
C10 C11 H11B 110.2
C12 C11 H11B 110.2
H11A C11 H11B 108.5
C12 C14 H14A 120.0
C12 C14 H14B 120.0
H14A C14 H14B 120.0
C14A C12A C11A 132.0(9)
C14A C12A C13 117.8(12)
C11A C12A C13 109.0(9)
C12A C11A C10 129.9(10)
C12A C11A H11C 104.8
C10 C11A H11C 104.8
C12A C11A H11D 104.8
C10 C11A H11D 104.8
H11C C11A H11D 105.8
C12A C14A H14C 120.0
C12A C14A H14D 120.0
H14C C14A H14D 120.0
C12A C13 C3 114.0(8)
C12 C13 C3 109.3(4)
C12A C13 H13A 118.4
C12 C13 H13A 109.8
C3 C13 H13A 109.8
C12A C13 H13B 95.3
C12 C13 H13B 109.8
C3 C13 H13B 109.8
H13A C13 H13B 108.3
O2 C15 N16 124.3(2)
O2 C15 C3 118.6(2)
N16 C15 C3 117.1(2)
C15 N16 C17 125.8(2)
C15 N16 H16 118.5(16)
C17 N16 H16 115.7(16)
N16 C17 C20 110.5(2)
N16 C17 C18 107.4(2)
C20 C17 C18 110.4(3)
N16 C17 C19 109.6(2)
C20 C17 C19 109.6(3)
C18 C17 C19 109.2(3)
C17 C18 H18A 109.5
C17 C18 H18B 109.5
H18A C18 H18B 109.5
C17 C18 H18C 109.5
H18A C18 H18C 109.5
H18B C18 H18C 109.5
C17 C19 H19A 109.5
C17 C19 H19B 109.5
H19A C19 H19B 109.5
C17 C19 H19C 109.5
H19A C19 H19C 109.5
H19B C19 H19C 109.5
C17 C20 H20A 109.5
C17 C20 H20B 109.5
H20A C20 H20B 109.5
C17 C20 H20C 109.5
H20A C20 H20C 109.5
H20B C20 H20C 109.5

loop_
_geom_bond_atom_site_label_1
_geom_bond_atom_site_label_2
_geom_bond_distance
O1 C1 1.235(3)
O2 C15 1.221(3)
C1 N2 1.342(3)
C1 C8 1.472(4)
N2 C10 1.439(3)
N2 C3 1.459(3)
C3 C9 1.511(3)
C3 C13 1.532(3)
C3 C15 1.533(3)
C4 C5 1.372(4)
C4 C9 1.376(4)
C4 H4 0.9300
C5 C6 1.375(4)
C5 H5 0.9300
C6 C7 1.368(4)
C6 H6 0.9300
C7 C8 1.377(3)
C7 H7 0.9300
C8 C9 1.374(3)
C10 C11 1.466(5)
C10 C11A 1.519(8)
C10 H10A 0.9700
C10 H10B 0.9700
C12 C14 1.379(6)
C12 C11 1.497(6)
C12 C13 1.531(5)
C11 H11A 0.9700
C11 H11B 0.9700
C14 H14A 0.9300
C14 H14B 0.9300
C12A C14A 1.359(9)
C12A C11A 1.442(9)
C12A C13 1.498(8)
C11A H11C 0.9700
C11A H11D 0.9700
C14A H14C 0.9300
C14A H14D 0.9300
C13 H13A 0.9700
C13 H13B 0.9700
C15 N16 1.331(3)
N16 C17 1.467(3)
N16 H16 0.887(10)
C17 C20 1.513(4)
C17 C18 1.515(4)
C17 C19 1.516(4)
C18 H18A 0.9600
C18 H18B 0.9600
C18 H18C 0.9600
C19 H19A 0.9600
C19 H19B 0.9600
C19 H19C 0.9600
C20 H20A 0.9600
C20 H20B 0.9600
C20 H20C 0.9600

loop_
_geom_hbond_atom_site_label_D
_geom_hbond_atom_site_label_H
_geom_hbond_atom_site_label_A
_geom_hbond_distance_DH
_geom_hbond_distance_HA
_geom_hbond_distance_DA
_geom_hbond_angle_DHA
_geom_hbond_site_symmetry_A
N16 H16 O1 0.887(10) 2.129(12) 2.997(3) 166(2) 3_656
